data_4024208
loop_
_publ_author_name
'Daniele Casarini'
'Lodovico Lunazzi'
'Michele Mancinelli'
'Andrea Mazzanti'
'Carlo Rosini'

_publ_contact_author
;
Dr. Andrea Mazzanti
University of Bologna
Department of Organic Chemistry A.Mangini
Viale Risorgimento 4
40136 Bologna
Italy
;
_publ_contact_author_email mazzand@ms.fci.unibo.it
_publ_contact_author_fax '[039]051 209 3654'
_publ_contact_author_phone '[039]051 209 3633'
_publ_section_title
;
 Structure, Conformation, Stereodynamics, Dimer Formation, and
 Absolute Configuration of Axially Chiral Atropisomers of
 Hindered Biphenyl Carbinols
;
_journal_name_full 'Journal of Organic Chemistry'
_journal_page_first 7667
_journal_page_last 7676
_journal_paper_doi 10.1021/jo701481m
_journal_volume 72
_journal_year 2007
_chemical_formula_moiety 'C18 H22 O2'
_chemical_formula_sum 'C18 H22 O2'
_chemical_formula_weight 270.36
_chemical_name_systematic
; 
 2,2'-(biphenyl-2,2'-diyl)dipropan-2-ol  
;
_space_group_IT_number 2
_symmetry_cell_setting triclinic
_symmetry_space_group_name_Hall '-P 1'
_symmetry_space_group_name_H-M 'P -1'
_atom_sites_solution_hydrogens geom
_atom_sites_solution_primary direct
_atom_sites_solution_secondary difmap
_audit_creation_date 30/03/2007
_audit_creation_method SHELXL-97
_audit_update_record 30/06/2007
_cell_angle_alpha 118.0260(10)
_cell_angle_beta 95.944(2)
_cell_angle_gamma 101.472(2)
_cell_formula_units_Z 2
_cell_length_a 8.9963(13)
_cell_length_b 9.9418(14)
_cell_length_c 10.2139(14)
_cell_measurement_reflns_used 357
_cell_measurement_temperature 273(2)
_cell_measurement_theta_max 28.55
_cell_measurement_theta_min 2.32
_cell_volume 769.52(19)
_computing_cell_refinement 'Bruker APEX 2 V1.0-27'
_computing_data_collection 'Bruker APEX 2 V1.0-27'
_computing_data_reduction 'Bruker APEX 2 V1.0-27'
_computing_molecular_graphics 'mercury 1.4.1'
_computing_publication_material 'mercury 1.4.1'
_computing_structure_refinement 'SHELXL-97 (Sheldrick, 1997)'
_computing_structure_solution 'SHELXS-97 (Sheldrick, 1990)'
_diffrn_ambient_temperature 273(2)
_diffrn_measured_fraction_theta_full 0.994
_diffrn_measured_fraction_theta_max 0.994
_diffrn_measurement_device_type 'Bruker APEX 2'
_diffrn_measurement_method 'phi and omega scans'
_diffrn_radiation_monochromator graphite
_diffrn_radiation_source 'fine-focus sealed tube'
_diffrn_radiation_type MoK\a
_diffrn_radiation_wavelength 0.71073
_diffrn_reflns_av_R_equivalents 0.0156
_diffrn_reflns_av_sigmaI/netI 0.0195
_diffrn_reflns_limit_h_max 10
_diffrn_reflns_limit_h_min -10
_diffrn_reflns_limit_k_max 11
_diffrn_reflns_limit_k_min -11
_diffrn_reflns_limit_l_max 12
_diffrn_reflns_limit_l_min -12
_diffrn_reflns_number 7332
_diffrn_reflns_theta_full 25.00
_diffrn_reflns_theta_max 25.00
_diffrn_reflns_theta_min 2.32
_exptl_absorpt_coefficient_mu 0.074
_exptl_absorpt_correction_T_max 0.9926
_exptl_absorpt_correction_T_min 0.9709
_exptl_absorpt_correction_type empirical
_exptl_crystal_colour colourless
_exptl_crystal_density_diffrn 1.167
_exptl_crystal_density_method 'not measured'
_exptl_crystal_description brick
_exptl_crystal_F_000 292
_exptl_crystal_size_max 0.40
_exptl_crystal_size_mid 0.20
_exptl_crystal_size_min 0.10
_refine_diff_density_max 0.223
_refine_diff_density_min -0.331
_refine_diff_density_rms 0.033
_refine_ls_extinction_method none
_refine_ls_goodness_of_fit_ref 1.121
_refine_ls_hydrogen_treatment constr
_refine_ls_matrix_type full
_refine_ls_number_parameters 185
_refine_ls_number_reflns 2701
_refine_ls_number_restraints 0
_refine_ls_restrained_S_all 1.121
_refine_ls_R_factor_all 0.0484
_refine_ls_R_factor_gt 0.0413
_refine_ls_shift/su_max 0.000
_refine_ls_shift/su_mean 0.000
_refine_ls_structure_factor_coef Fsqd
_refine_ls_weighting_details 'calc w=1/[\s^2^(Fo^2^)+(0.0719P)^2^+0.1103P] where P=(Fo^2^+2Fc^2^)/3'
_refine_ls_weighting_scheme calc
_refine_ls_wR_factor_gt 0.1260
_refine_ls_wR_factor_ref 0.1316
_reflns_number_gt 2296
_reflns_number_total 2701
_reflns_threshold_expression >2sigma(I)
_cod_data_source_file jo701481m_data1_0824.cif
_cod_data_source_block p-1
_cod_database_code 4024208

loop_
_symmetry_equiv_pos_as_xyz
'x, y, z'
'-x, -y, -z'

loop_
_atom_site_label
_atom_site_type_symbol
_atom_site_fract_x
_atom_site_fract_y
_atom_site_fract_z
_atom_site_U_iso_or_equiv
_atom_site_adp_type
_atom_site_occupancy
_atom_site_symmetry_multiplicity
_atom_site_calc_flag
_atom_site_refinement_flags
_atom_site_disorder_assembly
_atom_site_disorder_group
C1 C 0.15382(16) 0.95565(16) 0.19557(15) 0.0396(3) Uani 1 1 d . . .
C2 C 0.23283(16) 1.11378(16) 0.24639(15) 0.0402(3) Uani 1 1 d . . .
C3 C 0.1751(2) 1.23153(19) 0.35021(17) 0.0530(4) Uani 1 1 d . . .
H3 H 0.2268 1.3374 0.3863 0.064 Uiso 1 1 calc R . .
C4 C 0.0452(2) 1.1973(2) 0.40111(18) 0.0591(4) Uani 1 1 d . . .
H4 H 0.0104 1.2791 0.4702 0.071 Uiso 1 1 calc R . .
C5 C -0.0331(2) 1.0423(2) 0.34987(19) 0.0588(4) Uani 1 1 d . . .
H5 H -0.1213 1.0177 0.3834 0.071 Uiso 1 1 calc R . .
C6 C 0.02117(18) 0.9238(2) 0.24783(17) 0.0508(4) Uani 1 1 d . . .
H6 H -0.0324 0.8186 0.2124 0.061 Uiso 1 1 calc R . .
C7 C 0.37387(17) 1.16442(16) 0.19047(16) 0.0433(3) Uani 1 1 d . . .
C8 C 0.18820(15) 0.81060(16) 0.07595(15) 0.0393(3) Uani 1 1 d . . .
C9 C 0.27588(16) 0.72123(15) 0.10547(15) 0.0401(3) Uani 1 1 d . . .
C10 C 0.27621(19) 0.57668(17) -0.01695(17) 0.0500(4) Uani 1 1 d . . .
H10 H 0.3320 0.5153 0.0009 0.060 Uiso 1 1 calc R . .
C11 C 0.19700(19) 0.52125(18) -0.16340(18) 0.0556(4) Uani 1 1 d . . .
H11 H 0.1987 0.4236 -0.2422 0.067 Uiso 1 1 calc R . .
C12 C 0.11561(19) 0.61104(19) -0.19221(17) 0.0546(4) Uani 1 1 d . . .
H12 H 0.0641 0.5762 -0.2911 0.066 Uiso 1 1 calc R . .
C13 C 0.11093(17) 0.75338(18) -0.07317(16) 0.0486(4) Uani 1 1 d . . .
H13 H 0.0544 0.8130 -0.0932 0.058 Uiso 1 1 calc R . .
C16 C 0.4898(2) 1.3194(2) 0.3150(2) 0.0645(5) Uani 1 1 d . . .
H16A H 0.5147 1.3123 0.4048 0.097 Uiso 1 1 calc R . .
H16B H 0.4446 1.4055 0.3380 0.097 Uiso 1 1 calc R . .
H16C H 0.5830 1.3379 0.2805 0.097 Uiso 1 1 calc R . .
C15 C 0.3199(2) 1.1797(2) 0.0539(2) 0.0635(5) Uani 1 1 d . . .
H15A H 0.4088 1.2140 0.0212 0.095 Uiso 1 1 calc R . .
H15B H 0.2615 1.2562 0.0814 0.095 Uiso 1 1 calc R . .
H15C H 0.2552 1.0786 -0.0275 0.095 Uiso 1 1 calc R . .
C17 C 0.5069(2) 0.7082(2) 0.2624(2) 0.0594(4) Uani 1 1 d . . .
H17A H 0.5723 0.7363 0.2054 0.089 Uiso 1 1 calc R . .
H17B H 0.4719 0.5946 0.2153 0.089 Uiso 1 1 calc R . .
H17C H 0.5649 0.7527 0.3648 0.089 Uiso 1 1 calc R . .
C18 C 0.2587(2) 0.7238(2) 0.3497(2) 0.0676(5) Uani 1 1 d . . .
H18A H 0.3151 0.7614 0.4511 0.101 Uiso 1 1 calc R . .
H18B H 0.2198 0.6101 0.2969 0.101 Uiso 1 1 calc R . .
H18C H 0.1730 0.7689 0.3545 0.101 Uiso 1 1 calc R . .
C14 C 0.36660(17) 0.77306(16) 0.26509(16) 0.0431(3) Uani 1 1 d . . .
O1 O 0.45614(13) 1.04664(13) 0.14253(14) 0.0599(3) Uani 1 1 d . . .
H1 H 0.4868 1.0356 0.2143 0.090 Uiso 1 1 calc R . .
O2 O 0.42729(14) 0.94228(12) 0.34707(12) 0.0605(3) Uani 1 1 d . . .
H2 H 0.3918 0.9796 0.4233 0.091 Uiso 1 1 calc R . .

loop_
_atom_site_aniso_label
_atom_site_aniso_U_11
_atom_site_aniso_U_22
_atom_site_aniso_U_33
_atom_site_aniso_U_23
_atom_site_aniso_U_13
_atom_site_aniso_U_12
C1 0.0424(7) 0.0459(8) 0.0341(7) 0.0215(6) 0.0067(6) 0.0170(6)
C2 0.0484(8) 0.0440(8) 0.0344(7) 0.0216(6) 0.0098(6) 0.0204(6)
C3 0.0703(10) 0.0477(9) 0.0455(8) 0.0220(7) 0.0175(7) 0.0275(8)
C4 0.0720(11) 0.0707(11) 0.0453(9) 0.0271(8) 0.0270(8) 0.0405(9)
C5 0.0561(9) 0.0802(12) 0.0534(9) 0.0375(9) 0.0243(8) 0.0295(9)
C6 0.0479(8) 0.0579(9) 0.0498(9) 0.0295(7) 0.0126(7) 0.0147(7)
C7 0.0547(8) 0.0385(7) 0.0438(8) 0.0233(6) 0.0157(6) 0.0187(6)
C8 0.0390(7) 0.0382(7) 0.0382(7) 0.0185(6) 0.0078(5) 0.0080(5)
C9 0.0414(7) 0.0365(7) 0.0418(8) 0.0204(6) 0.0096(6) 0.0077(6)
C10 0.0575(9) 0.0381(8) 0.0515(9) 0.0204(7) 0.0114(7) 0.0142(7)
C11 0.0641(10) 0.0372(8) 0.0457(9) 0.0090(7) 0.0089(7) 0.0073(7)
C12 0.0537(9) 0.0525(9) 0.0389(8) 0.0140(7) -0.0004(7) 0.0061(7)
C13 0.0473(8) 0.0496(8) 0.0427(8) 0.0203(7) 0.0027(6) 0.0126(6)
C16 0.0713(11) 0.0509(10) 0.0612(11) 0.0238(8) 0.0149(9) 0.0081(8)
C15 0.0747(11) 0.0785(12) 0.0605(10) 0.0483(10) 0.0235(9) 0.0294(9)
C17 0.0642(10) 0.0650(10) 0.0582(10) 0.0346(9) 0.0110(8) 0.0289(8)
C18 0.0681(11) 0.0927(14) 0.0634(11) 0.0544(11) 0.0202(9) 0.0238(10)
C14 0.0518(8) 0.0398(7) 0.0420(8) 0.0234(6) 0.0098(6) 0.0150(6)
O1 0.0570(7) 0.0514(6) 0.0868(8) 0.0397(6) 0.0316(6) 0.0261(5)
O2 0.0786(8) 0.0413(6) 0.0467(6) 0.0154(5) -0.0094(5) 0.0167(5)

loop_
_atom_type_symbol
_atom_type_description
_atom_type_scat_dispersion_real
_atom_type_scat_dispersion_imag
_atom_type_scat_source
C C 0.0033 0.0016 'International Tables Vol C Tables 4.2.6.8 and 6.1.1.4'
H H 0.0000 0.0000 'International Tables Vol C Tables 4.2.6.8 and 6.1.1.4'
O O 0.0106 0.0060 'International Tables Vol C Tables 4.2.6.8 and 6.1.1.4'

loop_
_geom_angle_atom_site_label_1
_geom_angle_atom_site_label_2
_geom_angle_atom_site_label_3
_geom_angle
_geom_angle_site_symmetry_1
_geom_angle_site_symmetry_3
_geom_angle_publ_flag
C6 C1 C2 118.88(13) . . ?
C6 C1 C8 114.59(12) . . ?
C2 C1 C8 126.27(12) . . ?
C1 C2 C3 117.37(13) . . ?
C1 C2 C7 124.03(12) . . ?
C3 C2 C7 118.56(13) . . ?
C4 C3 C2 122.70(15) . . ?
C4 C3 H3 118.6 . . ?
C2 C3 H3 118.6 . . ?
C5 C4 C3 119.85(14) . . ?
C5 C4 H4 120.1 . . ?
C3 C4 H4 120.1 . . ?
C4 C5 C6 118.77(15) . . ?
C4 C5 H5 120.6 . . ?
C6 C5 H5 120.6 . . ?
C5 C6 C1 122.41(15) . . ?
C5 C6 H6 118.8 . . ?
C1 C6 H6 118.8 . . ?
O1 C7 C15 107.21(12) . . ?
O1 C7 C16 106.80(13) . . ?
C15 C7 C16 110.17(13) . . ?
O1 C7 C2 110.29(11) . . ?
C15 C7 C2 109.94(12) . . ?
C16 C7 C2 112.26(12) . . ?
C13 C8 C9 118.82(13) . . ?
C13 C8 C1 115.56(12) . . ?
C9 C8 C1 125.18(12) . . ?
C10 C9 C8 117.67(13) . . ?
C10 C9 C14 118.92(12) . . ?
C8 C9 C14 123.38(12) . . ?
C11 C10 C9 122.49(14) . . ?
C11 C10 H10 118.8 . . ?
C9 C10 H10 118.8 . . ?
C12 C11 C10 119.57(14) . . ?
C12 C11 H11 120.2 . . ?
C10 C11 H11 120.2 . . ?
C11 C12 C13 119.34(14) . . ?
C11 C12 H12 120.3 . . ?
C13 C12 H12 120.3 . . ?
C12 C13 C8 122.07(14) . . ?
C12 C13 H13 119.0 . . ?
C8 C13 H13 119.0 . . ?
C7 C16 H16A 109.5 . . ?
C7 C16 H16B 109.5 . . ?
H16A C16 H16B 109.5 . . ?
C7 C16 H16C 109.5 . . ?
H16A C16 H16C 109.5 . . ?
H16B C16 H16C 109.5 . . ?
C7 C15 H15A 109.5 . . ?
C7 C15 H15B 109.5 . . ?
H15A C15 H15B 109.5 . . ?
C7 C15 H15C 109.5 . . ?
H15A C15 H15C 109.5 . . ?
H15B C15 H15C 109.5 . . ?
C14 C17 H17A 109.5 . . ?
C14 C17 H17B 109.5 . . ?
H17A C17 H17B 109.5 . . ?
C14 C17 H17C 109.5 . . ?
H17A C17 H17C 109.5 . . ?
H17B C17 H17C 109.5 . . ?
C14 C18 H18A 109.5 . . ?
C14 C18 H18B 109.5 . . ?
H18A C18 H18B 109.5 . . ?
C14 C18 H18C 109.5 . . ?
H18A C18 H18C 109.5 . . ?
H18B C18 H18C 109.5 . . ?
O2 C14 C18 108.98(13) . . ?
O2 C14 C17 106.08(12) . . ?
C18 C14 C17 110.06(13) . . ?
O2 C14 C9 108.43(10) . . ?
C18 C14 C9 110.04(12) . . ?
C17 C14 C9 113.10(12) . . ?
C7 O1 H1 109.5 . . ?
C14 O2 H2 109.5 . . ?

loop_
_geom_bond_atom_site_label_1
_geom_bond_atom_site_label_2
_geom_bond_distance
_geom_bond_site_symmetry_2
_geom_bond_publ_flag
C1 C6 1.396(2) . ?
C1 C2 1.399(2) . ?
C1 C8 1.5060(19) . ?
C2 C3 1.398(2) . ?
C2 C7 1.535(2) . ?
C3 C4 1.373(2) . ?
C3 H3 0.9300 . ?
C4 C5 1.371(3) . ?
C4 H4 0.9300 . ?
C5 C6 1.376(2) . ?
C5 H5 0.9300 . ?
C6 H6 0.9300 . ?
C7 O1 1.4282(17) . ?
C7 C15 1.514(2) . ?
C7 C16 1.524(2) . ?
C8 C13 1.391(2) . ?
C8 C9 1.409(2) . ?
C9 C10 1.394(2) . ?
C9 C14 1.5353(19) . ?
C10 C11 1.377(2) . ?
C10 H10 0.9300 . ?
C11 C12 1.372(2) . ?
C11 H11 0.9300 . ?
C12 C13 1.378(2) . ?
C12 H12 0.9300 . ?
C13 H13 0.9300 . ?
C16 H16A 0.9600 . ?
C16 H16B 0.9600 . ?
C16 H16C 0.9600 . ?
C15 H15A 0.9600 . ?
C15 H15B 0.9600 . ?
C15 H15C 0.9600 . ?
C17 C14 1.525(2) . ?
C17 H17A 0.9600 . ?
C17 H17B 0.9600 . ?
C17 H17C 0.9600 . ?
C18 C14 1.520(2) . ?
C18 H18A 0.9600 . ?
C18 H18B 0.9600 . ?
C18 H18C 0.9600 . ?
C14 O2 1.4303(17) . ?
O1 H1 0.8200 . ?
O2 H2 0.8200 . ?

loop_
_geom_hbond_atom_site_label_D
_geom_hbond_atom_site_label_H
_geom_hbond_atom_site_label_A
_geom_hbond_distance_DH
_geom_hbond_distance_HA
_geom_hbond_distance_DA
_geom_hbond_angle_DHA
_geom_hbond_site_symmetry_A
O1 H1 O2 0.82 2.03 2.7479(17) 146.0 .
O2 H2 O2 0.82 2.40 2.824(2) 113.3 2_676

loop_
_geom_torsion_atom_site_label_1
_geom_torsion_atom_site_label_2
_geom_torsion_atom_site_label_3
_geom_torsion_atom_site_label_4
_geom_torsion
_geom_torsion_site_symmetry_1
_geom_torsion_site_symmetry_2
_geom_torsion_site_symmetry_3
_geom_torsion_site_symmetry_4
_geom_torsion_publ_flag
C6 C1 C2 C3 1.4(2) . . . . ?
C8 C1 C2 C3 175.17(12) . . . . ?
C6 C1 C2 C7 -176.18(12) . . . . ?
C8 C1 C2 C7 -2.4(2) . . . . ?
C1 C2 C3 C4 -0.8(2) . . . . ?
C7 C2 C3 C4 176.88(14) . . . . ?
C2 C3 C4 C5 0.1(2) . . . . ?
C3 C4 C5 C6 0.1(2) . . . . ?
C4 C5 C6 C1 0.5(2) . . . . ?
C2 C1 C6 C5 -1.3(2) . . . . ?
C8 C1 C6 C5 -175.80(14) . . . . ?
C1 C2 C7 O1 -27.41(18) . . . . ?
C3 C2 C7 O1 155.08(13) . . . . ?
C1 C2 C7 C15 90.61(16) . . . . ?
C3 C2 C7 C15 -86.90(16) . . . . ?
C1 C2 C7 C16 -146.38(14) . . . . ?
C3 C2 C7 C16 36.11(18) . . . . ?
C6 C1 C8 C13 85.22(16) . . . . ?
C2 C1 C8 C13 -88.83(17) . . . . ?
C6 C1 C8 C9 -87.13(17) . . . . ?
C2 C1 C8 C9 98.83(17) . . . . ?
C13 C8 C9 C10 -2.0(2) . . . . ?
C1 C8 C9 C10 170.12(13) . . . . ?
C13 C8 C9 C14 179.63(12) . . . . ?
C1 C8 C9 C14 -8.3(2) . . . . ?
C8 C9 C10 C11 1.1(2) . . . . ?
C14 C9 C10 C11 179.58(13) . . . . ?
C9 C10 C11 C12 0.8(2) . . . . ?
C10 C11 C12 C13 -1.8(2) . . . . ?
C11 C12 C13 C8 0.9(2) . . . . ?
C9 C8 C13 C12 1.0(2) . . . . ?
C1 C8 C13 C12 -171.83(14) . . . . ?
C10 C9 C14 O2 146.42(13) . . . . ?
C8 C9 C14 O2 -35.22(17) . . . . ?
C10 C9 C14 C18 -94.48(16) . . . . ?
C8 C9 C14 C18 83.88(17) . . . . ?
C10 C9 C14 C17 29.06(18) . . . . ?
C8 C9 C14 C17 -152.58(13) . . . . ?

loop_
_cod_related_entry_id
_cod_related_entry_database
_cod_related_entry_code
1 ChemSpider 9197147
